data_4111629
loop_
_publ_author_name
'Panagiotis Angaridis'
'F. Albert Cotton'
'Carlos A. Murillo'
'Dino Villagr\'an'
'Xiaoping Wang'

_publ_section_title
;
 Structural and Magnetic Evidence Concerning Spin Crossover in
 Formamidinate Compounds with Ru25+ Cores
;
_journal_name_full 'Journal of the American Chemical Society'
_journal_page_first 5008
_journal_page_last 5009
_journal_paper_doi 10.1021/ja050828r
_journal_volume 127
_journal_year 2005
_chemical_formula_sum 'C60.5 H61 Cl2 N8 O8 Ru2'
_chemical_formula_weight 1301.21
_chemical_name_systematic
; 
tetrakis-[bis-(p-anisyl)-fromamidinato]-chloro-diruthenium(II,III)
0.5 dichloromethane solvate  
;
_space_group_IT_number 85
_symmetry_cell_setting tetragonal
_symmetry_space_group_name_Hall '-P 4a'
_symmetry_space_group_name_H-M 'P 4/n :2'
_atom_sites_solution_hydrogens geom
_atom_sites_solution_primary direct
_atom_sites_solution_secondary difmap
_audit_creation_method SHELXL-97
_cell_angle_alpha 90.00
_cell_angle_beta 90.00
_cell_angle_gamma 90.00
_cell_formula_units_Z 2
_cell_length_a 13.0675(4)
_cell_length_b 13.0675(4)
_cell_length_c 16.5408(11)
_cell_measurement_reflns_used 8809
_cell_measurement_temperature 60(2)
_cell_measurement_theta_max 25.01
_cell_measurement_theta_min 2.46
_cell_volume 2824.5(2)
_computing_cell_refinement SAINT
_computing_data_collection SMART
_computing_data_reduction SAINT
_computing_structure_refinement 'SHELXL-97 (Sheldrick, 1997)'
_computing_structure_solution 'SHELXS-97 (Sheldrick, 1990)'
_diffrn_ambient_temperature 60(2)
_diffrn_measured_fraction_theta_full 0.998
_diffrn_measured_fraction_theta_max 0.998
_diffrn_measurement_device_type 'Bruker SMART 1000'
_diffrn_measurement_method '\w scans'
_diffrn_radiation_monochromator graphite
_diffrn_radiation_source 'normal-focus sealed tube'
_diffrn_radiation_type MoK\a
_diffrn_radiation_wavelength 0.71073
_diffrn_reflns_av_R_equivalents 0.0279
_diffrn_reflns_av_sigmaI/netI 0.0192
_diffrn_reflns_limit_h_max 15
_diffrn_reflns_limit_h_min -15
_diffrn_reflns_limit_k_max 15
_diffrn_reflns_limit_k_min -12
_diffrn_reflns_limit_l_max 16
_diffrn_reflns_limit_l_min -19
_diffrn_reflns_number 14694
_diffrn_reflns_theta_full 25.03
_diffrn_reflns_theta_max 25.03
_diffrn_reflns_theta_min 1.99
_diffrn_standards_number 0
_exptl_absorpt_coefficient_mu 0.693
_exptl_absorpt_correction_T_max 0.9531
_exptl_absorpt_correction_T_min 0.9032
_exptl_absorpt_correction_type multi-scan
_exptl_crystal_colour black
_exptl_crystal_density_diffrn 1.530
_exptl_crystal_description plate
_exptl_crystal_F_000 1332
_exptl_crystal_size_max 0.15
_exptl_crystal_size_mid 0.11
_exptl_crystal_size_min 0.07
_refine_diff_density_max 2.164
_refine_diff_density_min -0.450
_refine_diff_density_rms 0.110
_refine_ls_extinction_method none
_refine_ls_goodness_of_fit_ref 1.138
_refine_ls_hydrogen_treatment noref
_refine_ls_matrix_type full
_refine_ls_number_parameters 195
_refine_ls_number_reflns 2501
_refine_ls_number_restraints 0
_refine_ls_restrained_S_all 1.138
_refine_ls_R_factor_all 0.0454
_refine_ls_R_factor_gt 0.0428
_refine_ls_shift/su_max 0.001
_refine_ls_shift/su_mean 0.000
_refine_ls_structure_factor_coef Fsqd
_refine_ls_weighting_details 'calc w=1/[\s^2^(Fo^2^)+(0.0685P)^2^+3.7262P] where P=(Fo^2^+2Fc^2^)/3'
_refine_ls_weighting_scheme calc
_refine_ls_wR_factor_gt 0.1113
_refine_ls_wR_factor_ref 0.1146
_reflns_number_gt 2290
_reflns_number_total 2501
_reflns_threshold_expression >2sigma(I)
_cod_data_source_file ja050828rsi20050208_053738_2.cif
_cod_data_source_block 2at60k
_cod_original_sg_symbol_H-M 'P 4/n'
_cod_original_formula_sum 'C60.50 H61 Cl2 N8 O8 Ru2'
_cod_database_code 4111629

loop_
_symmetry_equiv_pos_as_xyz
'x, y, z'
'-x+1/2, -y+1/2, z'
'-y+1/2, x, z'
'y, -x+1/2, z'
'-x, -y, -z'
'x-1/2, y-1/2, -z'
'y-1/2, -x, -z'
'-y, x-1/2, -z'

loop_
_atom_site_label
_atom_site_type_symbol
_atom_site_fract_x
_atom_site_fract_y
_atom_site_fract_z
_atom_site_U_iso_or_equiv
_atom_site_adp_type
_atom_site_occupancy
_atom_site_symmetry_multiplicity
_atom_site_calc_flag
_atom_site_refinement_flags
_atom_site_disorder_assembly
_atom_site_disorder_group
Ru2 Ru 0.2500 0.2500 0.57068(2) 0.01523(17) Uani 1 4 d S . .
Ru1 Ru 0.2500 0.2500 0.71818(2) 0.01497(17) Uani 1 4 d S . .
Cl1 Cl 0.2500 0.2500 0.86611(7) 0.0135(3) Uani 0.967(3) 4 d SP A 1
Cl1A Cl 0.2500 0.2500 0.417(2) 0.0135(3) Uani 0.033(3) 4 d SP . 2
N2 N 0.09646(18) 0.27823(18) 0.57268(12) 0.0161(5) Uani 1 1 d . A .
N1 N 0.09953(18) 0.29719(18) 0.71291(12) 0.0164(5) Uani 1 1 d . . .
O20 O -0.13381(17) 0.33453(16) 0.29028(12) 0.0253(5) Uani 1 1 d . . .
C10 C 0.0517(2) 0.3010(2) 0.64273(14) 0.0159(6) Uani 1 1 d . A .
H10A H -0.0182 0.3209 0.6421 0.019 Uiso 1 1 calc R . .
C21 C 0.0357(2) 0.2891(2) 0.50095(17) 0.0181(6) Uani 1 1 d . . .
C22 C -0.0339(2) 0.3703(2) 0.49212(17) 0.0224(6) Uani 1 1 d . A .
H22A H -0.0430 0.4175 0.5352 0.027 Uiso 1 1 calc R . .
C23 C -0.0890(2) 0.3823(2) 0.42167(17) 0.0233(6) Uani 1 1 d . . .
H23A H -0.1354 0.4379 0.4165 0.028 Uiso 1 1 calc R A .
C24 C -0.0771(2) 0.3135(2) 0.35799(16) 0.0215(6) Uani 1 1 d . A .
C25 C -0.0090(2) 0.2327(2) 0.36538(17) 0.0228(6) Uani 1 1 d . . .
H25A H -0.0003 0.1855 0.3223 0.027 Uiso 1 1 calc R A .
C26 C 0.0469(2) 0.2214(2) 0.43689(16) 0.0210(6) Uani 1 1 d . A .
H26A H 0.0936 0.1660 0.4418 0.025 Uiso 1 1 calc R . .
O10 O -0.12593(17) 0.46997(16) 0.96636(12) 0.0306(5) Uani 1 1 d . A .
C27 C -0.1203(3) 0.2677(3) 0.22264(17) 0.0272(7) Uani 1 1 d . . .
H27A H -0.1648 0.2897 0.1782 0.041 Uiso 1 1 calc R . .
H27B H -0.1381 0.1976 0.2384 0.041 Uiso 1 1 calc R . .
H27C H -0.0488 0.2699 0.2049 0.041 Uiso 1 1 calc R . .
C11 C 0.0419(2) 0.3415(2) 0.77828(16) 0.0197(6) Uani 1 1 d . A .
C12 C 0.0018(2) 0.2821(2) 0.84081(17) 0.0219(6) Uani 1 1 d . . .
H12A H 0.0138 0.2104 0.8416 0.026 Uiso 1 1 calc R A .
C13 C -0.0552(2) 0.3269(2) 0.90155(17) 0.0223(6) Uani 1 1 d . A .
H13A H -0.0840 0.2856 0.9430 0.027 Uiso 1 1 calc R . .
C14 C -0.0707(2) 0.4324(2) 0.90241(18) 0.0254(6) Uani 1 1 d . . .
C15 C -0.0304(2) 0.4927(2) 0.84095(18) 0.0264(7) Uani 1 1 d . A .
H15A H -0.0402 0.5647 0.8413 0.032 Uiso 1 1 calc R . .
C16 C 0.0248(2) 0.4460(2) 0.77867(16) 0.0234(6) Uani 1 1 d . . .
H16A H 0.0510 0.4868 0.7359 0.028 Uiso 1 1 calc R A .
C17 C -0.1415(3) 0.5777(3) 0.96925(19) 0.0320(7) Uani 1 1 d . . .
H17A H -0.1824 0.5950 1.0169 0.048 Uiso 1 1 calc R A .
H17B H -0.1776 0.5998 0.9204 0.048 Uiso 1 1 calc R . .
H17C H -0.0751 0.6124 0.9724 0.048 Uiso 1 1 calc R . .
C1S C 0.7500 0.7500 0.7114(8) 0.041(4) Uani 0.50 4 d SP . .
Cl1S Cl 0.8328(2) 0.6765(2) 0.77085(15) 0.0191(5) Uani 0.25 1 d P . .

loop_
_atom_site_aniso_label
_atom_site_aniso_U_11
_atom_site_aniso_U_22
_atom_site_aniso_U_33
_atom_site_aniso_U_23
_atom_site_aniso_U_13
_atom_site_aniso_U_12
Ru2 0.0153(2) 0.0153(2) 0.0152(3) 0.000 0.000 0.000
Ru1 0.0156(2) 0.0156(2) 0.0137(3) 0.000 0.000 0.000
Cl1 0.0139(5) 0.0139(5) 0.0129(6) 0.000 0.000 0.000
Cl1A 0.0139(5) 0.0139(5) 0.0129(6) 0.000 0.000 0.000
N2 0.0143(11) 0.0178(12) 0.0161(12) -0.0005(8) -0.0010(8) -0.0010(9)
N1 0.0165(12) 0.0176(12) 0.0150(11) -0.0019(8) 0.0004(8) 0.0011(10)
O20 0.0279(11) 0.0244(11) 0.0234(10) -0.0027(8) -0.0074(8) 0.0040(9)
C10 0.0142(13) 0.0160(14) 0.0176(14) -0.0007(9) 0.0010(9) 0.0008(11)
C21 0.0161(13) 0.0194(13) 0.0188(13) 0.0021(11) -0.0014(10) -0.0017(10)
C22 0.0250(14) 0.0200(14) 0.0221(14) -0.0013(11) 0.0024(11) -0.0001(11)
C23 0.0208(15) 0.0256(15) 0.0235(14) 0.0011(11) 0.0000(11) 0.0067(12)
C24 0.0195(15) 0.0217(15) 0.0233(15) 0.0025(10) -0.0019(11) -0.0022(12)
C25 0.0258(16) 0.0206(15) 0.0222(14) -0.0019(11) -0.0011(11) -0.0001(12)
C26 0.0191(14) 0.0193(14) 0.0247(14) 0.0014(11) 0.0007(11) 0.0024(11)
O10 0.0319(12) 0.0287(12) 0.0312(12) -0.0091(9) 0.0115(9) -0.0023(9)
C27 0.0320(17) 0.0287(17) 0.0210(15) -0.0023(11) -0.0069(12) 0.0019(13)
C11 0.0128(13) 0.0277(16) 0.0186(14) -0.0042(11) -0.0003(10) -0.0013(11)
C12 0.0191(14) 0.0229(15) 0.0236(13) 0.0014(11) -0.0010(11) 0.0002(12)
C13 0.0206(14) 0.0266(15) 0.0198(14) 0.0013(11) -0.0004(11) -0.0014(11)
C14 0.0214(14) 0.0310(16) 0.0237(14) -0.0067(12) 0.0027(12) -0.0020(12)
C15 0.0259(16) 0.0220(15) 0.0312(15) -0.0048(12) 0.0059(12) -0.0026(12)
C16 0.0238(15) 0.0233(15) 0.0231(14) 0.0012(11) 0.0019(11) -0.0023(12)
C17 0.0301(17) 0.0329(17) 0.0330(17) -0.0101(13) 0.0070(13) 0.0003(13)
C1S 0.047(6) 0.047(6) 0.030(7) 0.000 0.000 0.000
Cl1S 0.0210(13) 0.0183(13) 0.0181(12) 0.0009(9) -0.0069(10) 0.0012(10)

loop_
_atom_type_symbol
_atom_type_description
_atom_type_scat_dispersion_real
_atom_type_scat_dispersion_imag
_atom_type_scat_source
C C 0.0033 0.0016 'International Tables Vol C Tables 4.2.6.8 and 6.1.1.4'
H H 0.0000 0.0000 'International Tables Vol C Tables 4.2.6.8 and 6.1.1.4'
N N 0.0061 0.0033 'International Tables Vol C Tables 4.2.6.8 and 6.1.1.4'
O O 0.0106 0.0060 'International Tables Vol C Tables 4.2.6.8 and 6.1.1.4'
Cl Cl 0.1484 0.1585 'International Tables Vol C Tables 4.2.6.8 and 6.1.1.4'
Ru Ru -1.2594 0.8363 'International Tables Vol C Tables 4.2.6.8 and 6.1.1.4'

loop_
_geom_angle_atom_site_label_1
_geom_angle_atom_site_label_2
_geom_angle_atom_site_label_3
_geom_angle
_geom_angle_site_symmetry_1
_geom_angle_site_symmetry_3
N2 Ru2 N2 89.986(2) 2 3
N2 Ru2 N2 178.15(12) 2 .
N2 Ru2 N2 89.984(2) 3 .
N2 Ru2 N2 89.986(2) 2 4
N2 Ru2 N2 178.15(12) 3 4
N2 Ru2 N2 89.984(2) . 4
N2 Ru2 Ru1 89.07(6) 2 .
N2 Ru2 Ru1 89.07(6) 3 .
N2 Ru2 Ru1 89.07(6) . .
N2 Ru2 Ru1 89.07(6) 4 .
N2 Ru2 Cl1A 90.93(6) 2 .
N2 Ru2 Cl1A 90.93(6) 3 .
N2 Ru2 Cl1A 90.93(6) . .
N2 Ru2 Cl1A 90.93(6) 4 .
Ru1 Ru2 Cl1A 180.000(6) . .
N1 Ru1 N1 89.899(5) 2 3
N1 Ru1 N1 89.899(5) 2 4
N1 Ru1 N1 175.15(11) 3 4
N1 Ru1 N1 175.15(11) 2 .
N1 Ru1 N1 89.895(5) 3 .
N1 Ru1 N1 89.898(5) 4 .
N1 Ru1 Ru2 87.58(6) 2 .
N1 Ru1 Ru2 87.58(6) 3 .
N1 Ru1 Ru2 87.58(6) 4 .
N1 Ru1 Ru2 87.58(6) . .
N1 Ru1 Cl1 92.42(6) 2 .
N1 Ru1 Cl1 92.42(6) 3 .
N1 Ru1 Cl1 92.42(6) 4 .
N1 Ru1 Cl1 92.42(6) . .
Ru2 Ru1 Cl1 180.0 . .
C1S Cl1A Ru2 179.999(1) 5_666 .
C10 N2 C21 117.0(2) . .
C10 N2 Ru2 119.10(18) . .
C21 N2 Ru2 123.27(17) . .
C10 N1 C11 113.5(2) . .
C10 N1 Ru1 119.99(18) . .
C11 N1 Ru1 125.98(17) . .
C24 O20 C27 116.8(2) . .
N1 C10 N2 123.3(3) . .
C26 C21 C22 118.0(3) . .
C26 C21 N2 120.7(2) . .
C22 C21 N2 121.2(2) . .
C23 C22 C21 120.7(3) . .
C22 C23 C24 120.5(3) . .
O20 C24 C25 124.9(3) . .
O20 C24 C23 115.4(3) . .
C25 C24 C23 119.7(3) . .
C24 C25 C26 119.4(3) . .
C21 C26 C25 121.6(3) . .
C14 O10 C17 117.1(2) . .
C16 C11 C12 119.0(3) . .
C16 C11 N1 119.0(3) . .
C12 C11 N1 122.0(3) . .
C13 C12 C11 120.4(3) . .
C12 C13 C14 120.4(3) . .
O10 C14 C15 124.1(3) . .
O10 C14 C13 116.0(3) . .
C15 C14 C13 119.9(3) . .
C14 C15 C16 119.2(3) . .
C11 C16 C15 121.1(3) . .
Cl1S C1S Cl1S 111.6(8) 3_655 4_565
Cl1S C1S Cl1S 71.6(4) 3_655 2_665
Cl1S C1S Cl1S 71.6(4) 4_565 2_665
Cl1S C1S Cl1S 71.6(4) 3_655 .
Cl1S C1S Cl1S 71.6(4) 4_565 .
Cl1S C1S Cl1S 111.6(8) 2_665 .
Cl1S C1S Cl1A 124.2(4) 3_655 5_666
Cl1S C1S Cl1A 124.2(4) 4_565 5_666
Cl1S C1S Cl1A 124.2(4) 2_665 5_666
Cl1S C1S Cl1A 124.2(4) . 5_666
C1S Cl1S Cl1S 54.21(19) . 3_655
C1S Cl1S Cl1S 54.21(19) . 4_565
Cl1S Cl1S Cl1S 89.997(1) 3_655 4_565

loop_
_geom_bond_atom_site_label_1
_geom_bond_atom_site_label_2
_geom_bond_distance
_geom_bond_site_symmetry_2
Ru2 N2 2.040(2) 2
Ru2 N2 2.040(2) 3
Ru2 N2 2.040(2) .
Ru2 N2 2.040(2) 4
Ru2 Ru1 2.4397(6) .
Ru2 Cl1A 2.54(4) .
Ru1 N1 2.062(2) 2
Ru1 N1 2.063(2) 3
Ru1 N1 2.063(2) 4
Ru1 N1 2.063(2) .
Ru1 Cl1 2.4469(12) .
Cl1A C1S 2.12(4) 5_666
N2 C10 1.331(3) .
N2 C21 1.435(3) .
N1 C10 1.319(3) .
N1 C11 1.439(3) .
O20 C24 1.371(3) .
O20 C27 1.430(3) .
C21 C26 1.388(4) .
C21 C22 1.405(4) .
C22 C23 1.379(4) .
C23 C24 1.393(4) .
C24 C25 1.387(4) .
C25 C26 1.397(4) .
O10 C14 1.371(3) .
O10 C17 1.423(4) .
C11 C16 1.384(4) .
C11 C12 1.395(4) .
C12 C13 1.381(4) .
C13 C14 1.393(4) .
C14 C15 1.390(4) .
C15 C16 1.397(4) .
C1S Cl1S 1.749(8) 3_655
C1S Cl1S 1.749(8) 4_565
C1S Cl1S 1.749(8) 2_665
C1S Cl1S 1.749(8) .
C1S Cl1A 2.12(4) 5_666
Cl1S Cl1S 2.046(4) 3_655
Cl1S Cl1S 2.046(4) 4_565
